data_7719832
loop_
_publ_author_name
'Bakija, Marija'
'Peri&#x107;, Berislav'
'Rinkovec, Tamara'
'Sanders, Ernest'
'Kokan, Zoran'
'&#x160;tefani&#x107;, Zoran'
'Vianello, Robert'
'Kirin, Sre&#x107;ko I'

_publ_section_title
;
 Induction of helical chirality in tetrahedral transition metal complexes
 with non-bridging monodentate oxazolines.
;
_journal_issue 46
_journal_name_full 'Dalton transactions (Cambridge, England : 2003)'
_journal_page_first 17083
_journal_page_last 17101
_journal_paper_doi 10.1039/d5dt02399h
_journal_volume 54
_journal_year 2025
_chemical_absolute_configuration syn
_chemical_formula_moiety 'C40 H40 Br2 Co N4 O8'
_chemical_formula_sum 'C40 H40 Br2 Co N4 O8'
_chemical_formula_weight 923.51
_space_group_crystal_system monoclinic
_space_group_IT_number 5
_space_group_name_Hall 'I 2y'
_space_group_name_H-M_alt 'I 1 2 1'
_atom_sites_solution_hydrogens mixed
_atom_sites_solution_primary direct
_atom_sites_solution_secondary difmap
_audit_creation_method SHELXL-2019/3
_audit_update_record
;
2025-09-18 deposited with the CCDC.	2025-11-05 downloaded from the CCDC.
;
_cell_angle_alpha 90
_cell_angle_beta 102.116(2)
_cell_angle_gamma 90
_cell_formula_units_Z 4
_cell_length_a 16.4540(3)
_cell_length_b 9.7175(2)
_cell_length_c 27.9903(6)
_cell_measurement_reflns_used 6806
_cell_measurement_temperature 293(2)
_cell_measurement_theta_max 68.2630
_cell_measurement_theta_min 3.2230
_cell_volume 4375.73(16)
_computing_cell_refinement 'CrysAlisPro 1.171.39.46 (Rigaku OD, 2018)'
_computing_data_collection 'CrysAlisPro 1.171.39.46 (Rigaku OD, 2018)'
_computing_data_reduction 'CrysAlisPro 1.171.39.46 (Rigaku OD, 2018)'
_computing_structure_refinement 'SHELXL-2019/2 (Sheldrick, 2019)'
_computing_structure_solution 'SHELXT 2018/2 (Sheldrick, 2018)'
_diffrn_ambient_temperature 293(2)
_diffrn_detector_area_resol_mean 10.0000
_diffrn_measured_fraction_theta_full 0.995
_diffrn_measured_fraction_theta_max 0.941
_diffrn_measurement_device_type 'XtaLAB Synergy, Dualflex, HyPix'
_diffrn_measurement_method '\w scans'
_diffrn_radiation_type CuK\a
_diffrn_radiation_wavelength 1.54184
_diffrn_reflns_av_R_equivalents 0.0233
_diffrn_reflns_av_unetI/netI 0.0329
_diffrn_reflns_Laue_measured_fraction_full 0.995
_diffrn_reflns_Laue_measured_fraction_max 0.941
_diffrn_reflns_limit_h_max 19
_diffrn_reflns_limit_h_min -20
_diffrn_reflns_limit_k_max 11
_diffrn_reflns_limit_k_min -11
_diffrn_reflns_limit_l_max 30
_diffrn_reflns_limit_l_min -34
_diffrn_reflns_number 13790
_diffrn_reflns_point_group_measured_fraction_full 0.878
_diffrn_reflns_point_group_measured_fraction_max 0.816
_diffrn_reflns_theta_full 67.684
_diffrn_reflns_theta_max 73.442
_diffrn_reflns_theta_min 3.230
_diffrn_source 'micro-focus sealed X-ray tube'
_exptl_absorpt_coefficient_mu 5.644
_exptl_absorpt_correction_T_max 1.00000
_exptl_absorpt_correction_T_min 0.66540
_exptl_absorpt_correction_type multi-scan
_exptl_absorpt_process_details
;
CrysAlisPro 1.171.42.90a (Rigaku Oxford Diffraction, 2023)
Empirical absorption correction using spherical harmonics,
implemented in SCALE3 ABSPACK scaling algorithm.
;
_exptl_crystal_colour 'light blue'
_exptl_crystal_density_diffrn 1.402
_exptl_crystal_description rod
_exptl_crystal_F_000 1876
_exptl_crystal_size_max 0.150
_exptl_crystal_size_mid 0.070
_exptl_crystal_size_min 0.060
_refine_diff_density_max 0.441
_refine_diff_density_min -0.207
_refine_diff_density_rms 0.050
_refine_ls_abs_structure_details
;
 Flack x determined using 2089 quotients [(I+)-(I-)]/[(I+)+(I-)]
 (Parsons, Flack and Wagner, Acta Cryst. B69 (2013) 249-259).
;
_refine_ls_abs_structure_Flack -0.024(3)
_refine_ls_extinction_method none
_refine_ls_goodness_of_fit_ref 1.028
_refine_ls_hydrogen_treatment mixed
_refine_ls_matrix_type full
_refine_ls_number_parameters 508
_refine_ls_number_reflns 7208
_refine_ls_number_restraints 1
_refine_ls_restrained_S_all 1.028
_refine_ls_R_factor_all 0.0434
_refine_ls_R_factor_gt 0.0363
_refine_ls_shift/su_max 0.001
_refine_ls_shift/su_mean 0.000
_refine_ls_structure_factor_coef Fsqd
_refine_ls_weighting_details 'w=1/[\s^2^(Fo^2^)+(0.0555P)^2^+0.4583P] where P=(Fo^2^+2Fc^2^)/3'
_refine_ls_weighting_scheme calc
_refine_ls_wR_factor_gt 0.0898
_refine_ls_wR_factor_ref 0.0936
_reflns_Friedel_coverage 0.634
_reflns_Friedel_fraction_full 0.744
_reflns_Friedel_fraction_max 0.675
_reflns_number_gt 6246
_reflns_number_total 7208
_reflns_threshold_expression 'I > 2\s(I)'
_cod_data_source_file d5dt02399h4.cif
_cod_data_source_block Co_1mA2_Br2_sq
_cod_depositor_comments 'Adding full bibliography for 7719815--7719833.cif.'
_cod_original_sg_symbol_H-M 'I 2'
_cod_database_code 7719832
_shelx_shelxl_version_number 2019/3
_shelx_space_group_comment
;
The symmetry employed for this shelxl refinement is uniquely defined
by the following loop, which should always be used as a source of
symmetry information in preference to the above space-group names.
They are only intended as comments.
;

loop_
_space_group_symop_operation_xyz
'x, y, z'
'-x, y, -z'
'x+1/2, y+1/2, z+1/2'
'-x+1/2, y+1/2, -z+1/2'

loop_
_atom_site_label
_atom_site_type_symbol
_atom_site_fract_x
_atom_site_fract_y
_atom_site_fract_z
_atom_site_U_iso_or_equiv
_atom_site_adp_type
_atom_site_occupancy
_atom_site_site_symmetry_order
_atom_site_calc_flag
_atom_site_refinement_flags_posn
_atom_site_refinement_flags_adp
_atom_site_refinement_flags_occupancy
_atom_site_disorder_assembly
_atom_site_disorder_group
Co Co 0.56254(4) 0.58587(7) 0.34970(3) 0.05435(18) Uani 1 1 d . . . . .
Br1 Br 0.65322(4) 0.69163(6) 0.30434(2) 0.0838(2) Uani 1 1 d . . . . .
Br2 Br 0.45344(4) 0.73408(6) 0.36261(2) 0.07938(19) Uani 1 1 d . . . . .
O1O1 O 0.4779(3) 0.1949(4) 0.29425(14) 0.0785(10) Uani 1 1 d . . . . .
C2O1 C 0.5359(3) 0.2872(5) 0.31312(17) 0.0638(12) Uani 1 1 d . . . . .
N3O1 N 0.5115(2) 0.4119(4) 0.31484(13) 0.0558(9) Uani 1 1 d . . . . .
C4O1 C 0.4225(3) 0.4168(6) 0.28808(17) 0.0611(12) Uani 1 1 d . . . . .
H4O1 H 0.389309 0.469366 0.307008 0.073 Uiso 1 1 calc R U . . .
C5O1 C 0.3993(4) 0.2652(7) 0.2876(2) 0.0792(17) Uani 1 1 d . . . . .
H5OA H 0.371284 0.243911 0.313948 0.095 Uiso 1 1 calc R U . . .
H5OB H 0.363364 0.239897 0.256756 0.095 Uiso 1 1 calc R U . . .
C1B1 C 0.4130(3) 0.4772(6) 0.23780(18) 0.0617(12) Uani 1 1 d . . . . .
C2B1 C 0.3330(4) 0.5105(8) 0.2131(2) 0.0864(18) Uani 1 1 d . . . . .
H2B1 H 0.288805 0.498539 0.228656 0.104 Uiso 1 1 calc R U . . .
C3B1 C 0.3180(5) 0.5601(9) 0.1667(3) 0.103(2) Uani 1 1 d . . . . .
H3B1 H 0.264073 0.582061 0.150770 0.124 Uiso 1 1 calc R U . . .
C4B1 C 0.3824(5) 0.5774(9) 0.1437(3) 0.105(2) Uani 1 1 d . . . . .
H4B1 H 0.372464 0.610546 0.111834 0.126 Uiso 1 1 calc R U . . .
C5B1 C 0.4618(5) 0.5461(10) 0.1673(3) 0.103(2) Uani 1 1 d . . . . .
H5B1 H 0.505704 0.557440 0.151476 0.124 Uiso 1 1 calc R U . . .
C6B1 C 0.4768(4) 0.4974(7) 0.2150(2) 0.0765(15) Uani 1 1 d . . . . .
H6B1 H 0.530976 0.478619 0.231356 0.092 Uiso 1 1 calc R U . . .
C11 C 0.6205(4) 0.2328(6) 0.32901(19) 0.0736(14) Uani 1 1 d . . . . .
C21 C 0.6891(4) 0.3156(6) 0.3326(2) 0.0745(15) Uani 1 1 d . . . . .
H21 H 0.682149 0.408604 0.324958 0.089 Uiso 1 1 calc R U . . .
C31 C 0.7693(4) 0.2623(7) 0.3475(3) 0.096(2) Uani 1 1 d . . . . .
C41 C 0.7764(6) 0.1248(10) 0.3592(4) 0.139(4) Uani 1 1 d . . . . .
H41 H 0.829084 0.088410 0.370911 0.167 Uiso 1 1 calc R U . . .
C51 C 0.7096(7) 0.0399(10) 0.3544(4) 0.153(5) Uani 1 1 d . . . . .
H51 H 0.717300 -0.053388 0.361397 0.184 Uiso 1 1 calc R U . . .
C61 C 0.6309(5) 0.0917(7) 0.3394(3) 0.108(2) Uani 1 1 d . . . . .
H61 H 0.584949 0.034038 0.336035 0.130 Uiso 1 1 calc R U . . .
C71 C 0.8458(4) 0.3449(11) 0.3532(3) 0.106(3) Uani 1 1 d . . . . .
O11 O 0.9137(4) 0.2982(8) 0.3732(3) 0.161(3) Uani 1 1 d . . . . .
N11 N 0.8409(4) 0.4738(10) 0.3356(2) 0.099(2) Uani 1 1 d . . . . .
H1N1 H 0.795(5) 0.510(8) 0.324(2) 0.09(2) Uiso 1 1 d . . . . .
C81 C 0.9143(4) 0.5591(11) 0.3397(3) 0.108(3) Uani 1 1 d . . . . .
H81 H 0.958274 0.503619 0.330500 0.129 Uiso 1 1 calc R U . . .
C91 C 0.8952(7) 0.6750(19) 0.3052(4) 0.206(9) Uani 1 1 d . . . . .
H91C H 0.869621 0.640707 0.273430 0.309 Uiso 1 1 calc R U . . .
H91A H 0.945739 0.722239 0.303357 0.309 Uiso 1 1 calc R U . . .
H91B H 0.857981 0.737537 0.316289 0.309 Uiso 1 1 calc R U . . .
C101 C 0.9447(4) 0.6091(8) 0.3910(2) 0.0861(18) Uani 1 1 d . . . . .
O21 O 0.9074(3) 0.6013(7) 0.42280(17) 0.1118(18) Uani 1 1 d . . . . .
O31 O 1.0194(3) 0.6614(8) 0.39620(19) 0.120(2) Uani 1 1 d . . . . .
C111 C 1.0558(5) 0.7170(16) 0.4437(3) 0.153(5) Uani 1 1 d . . . . .
H11A H 1.112180 0.743756 0.444505 0.230 Uiso 1 1 calc R U . . .
H11B H 1.054818 0.648308 0.468280 0.230 Uiso 1 1 calc R U . . .
H11C H 1.024447 0.795806 0.450042 0.230 Uiso 1 1 calc R U . . .
O1O2 O 0.6905(2) 0.3797(5) 0.47457(14) 0.0849(12) Uani 1 1 d . . . . .
C2O2 C 0.6244(3) 0.4201(6) 0.44096(18) 0.0658(13) Uani 1 1 d . . . . .
N3O2 N 0.6332(2) 0.5258(5) 0.41493(14) 0.0595(9) Uani 1 1 d . . . . .
C4O2 C 0.7173(3) 0.5841(6) 0.43433(17) 0.0618(12) Uani 1 1 d . . . . .
H4O2 H 0.746395 0.597315 0.407481 0.074 Uiso 1 1 calc R U . . .
C5O2 C 0.7591(4) 0.4669(7) 0.4678(2) 0.0831(18) Uani 1 1 d . . . . .
H5OC H 0.797484 0.416112 0.452498 0.100 Uiso 1 1 calc R U . . .
H5OD H 0.789032 0.502961 0.498859 0.100 Uiso 1 1 calc R U . . .
C1B2 C 0.7138(3) 0.7185(6) 0.46058(17) 0.0632(12) Uani 1 1 d . . . . .
C2B2 C 0.7727(4) 0.8172(8) 0.4593(3) 0.0936(19) Uani 1 1 d . . . . .
H2B2 H 0.811998 0.803191 0.440316 0.112 Uiso 1 1 calc R U . . .
C3B2 C 0.7746(5) 0.9372(9) 0.4859(4) 0.113(3) Uani 1 1 d . . . . .
H3B2 H 0.816014 1.001633 0.484839 0.136 Uiso 1 1 calc R U . . .
C4B2 C 0.7193(5) 0.9631(9) 0.5127(3) 0.101(2) Uani 1 1 d . . . . .
H4B2 H 0.720356 1.045886 0.529526 0.121 Uiso 1 1 calc R U . . .
C5B2 C 0.6612(6) 0.8670(10) 0.5152(3) 0.116(3) Uani 1 1 d . . . . .
H5B2 H 0.622879 0.883110 0.534747 0.139 Uiso 1 1 calc R U . . .
C6B2 C 0.6573(4) 0.7432(9) 0.4890(3) 0.101(2) Uani 1 1 d . . . . .
H6B2 H 0.616472 0.678487 0.491018 0.122 Uiso 1 1 calc R U . . .
C12 C 0.5502(4) 0.3346(6) 0.43673(18) 0.0697(14) Uani 1 1 d . . . . .
C22 C 0.4724(3) 0.3940(6) 0.42780(17) 0.0671(13) Uani 1 1 d . . . . .
H22 H 0.466919 0.489246 0.426315 0.080 Uiso 1 1 calc R U . . .
C32 C 0.4013(4) 0.3098(7) 0.42093(18) 0.0720(15) Uani 1 1 d . . . . .
C42 C 0.4124(5) 0.1682(8) 0.4226(3) 0.097(2) Uani 1 1 d . . . . .
H42 H 0.365715 0.111714 0.417133 0.116 Uiso 1 1 calc R U . . .
C52 C 0.4883(6) 0.1095(8) 0.4317(3) 0.116(3) Uani 1 1 d . . . . .
H52 H 0.493732 0.014248 0.432394 0.139 Uiso 1 1 calc R U . . .
C62 C 0.5589(4) 0.1940(8) 0.4402(2) 0.095(2) Uani 1 1 d . . . . .
H62 H 0.611637 0.154961 0.448200 0.114 Uiso 1 1 calc R U . . .
C72 C 0.3141(4) 0.3645(7) 0.40959(19) 0.0754(16) Uani 1 1 d . . . . .
O12 O 0.2566(3) 0.2885(5) 0.41390(16) 0.0960(14) Uani 1 1 d . . . . .
N12 N 0.3008(3) 0.4928(6) 0.39394(18) 0.0738(12) Uani 1 1 d . . . . .
H1N2 H 0.342(4) 0.548(8) 0.389(2) 0.085(19) Uiso 1 1 d . . . . .
C82 C 0.2166(3) 0.5384(7) 0.3714(2) 0.0772(15) Uani 1 1 d . . . . .
H82 H 0.179540 0.518847 0.393739 0.093 Uiso 1 1 calc R U . . .
C92 C 0.2143(4) 0.6881(9) 0.3607(3) 0.101(2) Uani 1 1 d . . . . .
H92B H 0.248887 0.707498 0.337842 0.152 Uiso 1 1 calc R U . . .
H92C H 0.234360 0.738174 0.390398 0.152 Uiso 1 1 calc R U . . .
H92A H 0.158202 0.715361 0.346969 0.152 Uiso 1 1 calc R U . . .
C102 C 0.1868(3) 0.4580(7) 0.3241(2) 0.0708(14) Uani 1 1 d . . . . .
O22 O 0.2321(3) 0.4090(6) 0.30117(16) 0.1008(16) Uani 1 1 d . . . . .
O32 O 0.1056(2) 0.4561(5) 0.31196(17) 0.0898(13) Uani 1 1 d . . . . .
C112 C 0.0699(4) 0.3831(8) 0.2667(3) 0.098(2) Uani 1 1 d . . . . .
H11F H 0.090670 0.422609 0.240165 0.147 Uiso 1 1 calc R U . . .
H11D H 0.010480 0.391074 0.260151 0.147 Uiso 1 1 calc R U . . .
H11E H 0.085304 0.287743 0.270081 0.147 Uiso 1 1 calc R U . . .

loop_
_atom_site_aniso_label
_atom_site_aniso_U_11
_atom_site_aniso_U_22
_atom_site_aniso_U_33
_atom_site_aniso_U_23
_atom_site_aniso_U_13
_atom_site_aniso_U_12
Co 0.0598(4) 0.0442(4) 0.0551(4) -0.0008(3) 0.0029(3) -0.0016(3)
Br1 0.0883(4) 0.0692(4) 0.0951(4) 0.0125(3) 0.0218(3) -0.0154(3)
Br2 0.0766(3) 0.0626(3) 0.0977(4) -0.0018(3) 0.0157(3) 0.0110(3)
O1O1 0.096(3) 0.052(2) 0.079(2) -0.0065(18) -0.0001(18) -0.017(2)
C2O1 0.084(3) 0.051(3) 0.051(3) -0.003(2) 0.002(2) -0.009(2)
N3O1 0.063(2) 0.051(2) 0.0493(19) -0.0016(17) 0.0034(16) -0.0067(18)
C4O1 0.062(3) 0.068(3) 0.050(2) -0.006(2) 0.0057(19) -0.009(2)
C5O1 0.089(4) 0.079(4) 0.063(3) 0.000(3) 0.001(3) -0.030(3)
C1B1 0.068(3) 0.054(3) 0.060(3) -0.001(2) 0.005(2) 0.001(2)
C2B1 0.077(3) 0.095(5) 0.081(4) 0.011(3) 0.004(3) 0.008(3)
C3B1 0.091(4) 0.108(6) 0.099(5) 0.028(4) -0.005(4) 0.008(4)
C4B1 0.122(6) 0.104(6) 0.076(4) 0.031(4) -0.007(4) 0.008(5)
C5B1 0.110(5) 0.121(7) 0.086(4) 0.012(4) 0.035(4) -0.010(5)
C6B1 0.078(3) 0.087(4) 0.063(3) 0.006(3) 0.013(3) 0.003(3)
C11 0.096(4) 0.048(3) 0.069(3) -0.009(3) 0.000(3) 0.006(3)
C21 0.087(4) 0.058(3) 0.075(3) -0.014(3) 0.008(3) 0.009(3)
C31 0.092(4) 0.074(5) 0.113(5) -0.021(4) 0.001(3) 0.026(4)
C41 0.122(6) 0.076(5) 0.196(10) -0.026(6) -0.022(6) 0.036(5)
C51 0.167(9) 0.062(5) 0.197(10) -0.007(6) -0.042(8) 0.038(6)
C61 0.128(5) 0.052(3) 0.127(6) -0.001(4) -0.014(4) 0.004(4)
C71 0.077(4) 0.113(7) 0.124(6) -0.046(5) 0.013(4) 0.020(4)
O11 0.086(3) 0.142(6) 0.238(8) -0.036(6) -0.005(4) 0.044(4)
N11 0.064(3) 0.139(7) 0.096(4) -0.021(4) 0.022(3) -0.002(4)
C81 0.077(4) 0.169(9) 0.084(4) -0.022(5) 0.031(3) -0.022(5)
C91 0.145(8) 0.33(2) 0.132(8) 0.088(11) 0.000(6) -0.103(11)
C101 0.063(3) 0.104(5) 0.096(4) -0.018(4) 0.029(3) 0.001(3)
O21 0.088(3) 0.162(6) 0.095(3) -0.023(3) 0.042(2) -0.007(3)
O31 0.082(3) 0.177(6) 0.108(3) -0.036(4) 0.035(2) -0.028(3)
C111 0.113(6) 0.223(14) 0.123(6) -0.066(8) 0.023(5) -0.031(7)
O1O2 0.077(2) 0.094(3) 0.072(2) 0.013(2) -0.0102(18) 0.009(2)
C2O2 0.066(3) 0.073(3) 0.051(3) 0.006(2) -0.004(2) 0.007(3)
N3O2 0.055(2) 0.064(3) 0.057(2) -0.0017(19) 0.0063(16) 0.0006(19)
C4O2 0.049(2) 0.073(3) 0.060(3) -0.012(3) 0.0042(18) 0.002(2)
C5O2 0.063(3) 0.088(4) 0.087(4) -0.011(3) -0.010(3) 0.017(3)
C1B2 0.054(2) 0.071(4) 0.059(3) -0.012(2) 0.0007(19) 0.003(2)
C2B2 0.082(4) 0.080(4) 0.123(5) -0.018(4) 0.029(4) -0.005(3)
C3B2 0.088(5) 0.074(5) 0.174(8) -0.020(5) 0.017(5) -0.014(4)
C4B2 0.097(5) 0.089(5) 0.104(5) -0.033(4) -0.005(4) 0.011(4)
C5B2 0.128(6) 0.115(7) 0.112(6) -0.044(5) 0.041(5) 0.009(6)
C6B2 0.097(4) 0.100(5) 0.116(5) -0.038(4) 0.040(4) -0.016(4)
C12 0.082(3) 0.071(3) 0.051(3) 0.014(3) 0.003(2) -0.004(3)
C22 0.081(3) 0.072(3) 0.045(2) 0.004(2) 0.004(2) -0.010(3)
C32 0.086(4) 0.077(4) 0.049(3) 0.008(2) 0.004(2) -0.023(3)
C42 0.105(5) 0.080(5) 0.097(5) 0.030(4) 0.004(4) -0.020(4)
C52 0.138(7) 0.065(4) 0.130(6) 0.036(4) -0.002(5) -0.021(5)
C62 0.100(4) 0.082(5) 0.093(4) 0.031(4) -0.001(3) 0.005(4)
C72 0.083(4) 0.087(4) 0.053(3) -0.003(3) 0.008(2) -0.027(3)
O12 0.092(3) 0.110(4) 0.087(3) -0.005(2) 0.019(2) -0.043(3)
N12 0.064(3) 0.078(3) 0.078(3) -0.007(2) 0.012(2) -0.017(2)
C82 0.060(3) 0.093(4) 0.079(3) -0.014(3) 0.015(2) -0.010(3)
C92 0.080(4) 0.094(5) 0.123(5) -0.026(4) 0.009(3) -0.002(4)
C102 0.063(3) 0.082(4) 0.069(3) -0.001(3) 0.017(2) -0.006(3)
O22 0.075(2) 0.147(5) 0.086(3) -0.029(3) 0.029(2) -0.015(3)
O32 0.063(2) 0.097(3) 0.104(3) -0.029(3) 0.0058(19) -0.005(2)
C112 0.091(4) 0.089(5) 0.100(5) -0.024(4) -0.015(4) 0.001(4)

loop_
_atom_type_symbol
_atom_type_description
_atom_type_scat_dispersion_real
_atom_type_scat_dispersion_imag
_atom_type_scat_source
C C 0.0181 0.0091 'International Tables Vol C Tables 4.2.6.8 and 6.1.1.4'
H H 0.0000 0.0000 'International Tables Vol C Tables 4.2.6.8 and 6.1.1.4'
Br Br -0.6763 1.2805 'International Tables Vol C Tables 4.2.6.8 and 6.1.1.4'
Co Co -2.3653 3.6143 'International Tables Vol C Tables 4.2.6.8 and 6.1.1.4'
N N 0.0311 0.0180 'International Tables Vol C Tables 4.2.6.8 and 6.1.1.4'
O O 0.0492 0.0322 'International Tables Vol C Tables 4.2.6.8 and 6.1.1.4'

loop_
_geom_angle_atom_site_label_1
_geom_angle_atom_site_label_2
_geom_angle_atom_site_label_3
_geom_angle
_geom_angle_site_symmetry_1
_geom_angle_site_symmetry_3
_geom_angle_publ_flag
N3O2 Co N3O1 106.96(16) . . ?
N3O2 Co Br1 107.33(12) . . ?
N3O1 Co Br1 110.06(12) . . ?
N3O2 Co Br2 110.10(12) . . ?
N3O1 Co Br2 108.94(11) . . ?
Br1 Co Br2 113.26(4) . . ?
C2O1 O1O1 C5O1 106.3(4) . . ?
N3O1 C2O1 O1O1 116.5(5) . . ?
N3O1 C2O1 C11 127.9(5) . . ?
O1O1 C2O1 C11 115.6(5) . . ?
C2O1 N3O1 C4O1 107.0(4) . . ?
C2O1 N3O1 Co 134.4(3) . . ?
C4O1 N3O1 Co 118.3(3) . . ?
N3O1 C4O1 C1B1 112.2(4) . . ?
N3O1 C4O1 C5O1 101.0(4) . . ?
C1B1 C4O1 C5O1 113.2(4) . . ?
O1O1 C5O1 C4O1 104.0(4) . . ?
C6B1 C1B1 C2B1 118.7(5) . . ?
C6B1 C1B1 C4O1 124.1(4) . . ?
C2B1 C1B1 C4O1 117.2(5) . . ?
C3B1 C2B1 C1B1 121.4(7) . . ?
C2B1 C3B1 C4B1 119.5(6) . . ?
C3B1 C4B1 C5B1 120.2(6) . . ?
C4B1 C5B1 C6B1 120.0(7) . . ?
C1B1 C6B1 C5B1 120.2(6) . . ?
C21 C11 C61 119.6(6) . . ?
C21 C11 C2O1 121.6(5) . . ?
C61 C11 C2O1 118.7(6) . . ?
C11 C21 C31 121.0(6) . . ?
C41 C31 C21 117.3(8) . . ?
C41 C31 C71 118.5(8) . . ?
C21 C31 C71 124.1(7) . . ?
C51 C41 C31 122.8(8) . . ?
C41 C51 C61 120.0(8) . . ?
C51 C61 C11 119.2(8) . . ?
O11 C71 N11 119.4(9) . . ?
O11 C71 C31 121.5(10) . . ?
N11 C71 C31 119.1(7) . . ?
C71 N11 C81 121.3(7) . . ?
N11 C81 C91 109.0(7) . . ?
N11 C81 C101 111.5(6) . . ?
C91 C81 C101 111.3(10) . . ?
O21 C101 O31 124.4(6) . . ?
O21 C101 C81 125.2(6) . . ?
O31 C101 C81 110.4(5) . . ?
C101 O31 C111 116.4(6) . . ?
C2O2 O1O2 C5O2 106.0(5) . . ?
N3O2 C2O2 O1O2 117.4(5) . . ?
N3O2 C2O2 C12 126.9(4) . . ?
O1O2 C2O2 C12 115.6(5) . . ?
C2O2 N3O2 C4O2 107.7(4) . . ?
C2O2 N3O2 Co 128.8(3) . . ?
C4O2 N3O2 Co 122.1(3) . . ?
N3O2 C4O2 C1B2 112.3(4) . . ?
N3O2 C4O2 C5O2 101.6(5) . . ?
C1B2 C4O2 C5O2 113.7(4) . . ?
O1O2 C5O2 C4O2 104.5(4) . . ?
C6B2 C1B2 C2B2 117.6(6) . . ?
C6B2 C1B2 C4O2 122.5(5) . . ?
C2B2 C1B2 C4O2 119.7(5) . . ?
C1B2 C2B2 C3B2 121.0(7) . . ?
C4B2 C3B2 C2B2 121.8(8) . . ?
C3B2 C4B2 C5B2 118.6(7) . . ?
C4B2 C5B2 C6B2 121.5(8) . . ?
C1B2 C6B2 C5B2 119.5(8) . . ?
C62 C12 C22 120.5(6) . . ?
C62 C12 C2O2 119.1(6) . . ?
C22 C12 C2O2 120.3(5) . . ?
C12 C22 C32 119.7(6) . . ?
C42 C32 C22 118.1(6) . . ?
C42 C32 C72 118.1(6) . . ?
C22 C32 C72 123.7(6) . . ?
C52 C42 C32 122.4(7) . . ?
C42 C52 C62 119.1(7) . . ?
C12 C62 C52 120.0(7) . . ?
O12 C72 N12 121.5(6) . . ?
O12 C72 C32 119.3(6) . . ?
N12 C72 C32 119.2(5) . . ?
C72 N12 C82 120.2(5) . . ?
N12 C82 C92 111.4(5) . . ?
N12 C82 C102 108.8(5) . . ?
C92 C82 C102 109.7(6) . . ?
O22 C102 O32 125.5(5) . . ?
O22 C102 C82 123.6(5) . . ?
O32 C102 C82 110.9(5) . . ?
C102 O32 C112 115.7(5) . . ?

loop_
_geom_bond_atom_site_label_1
_geom_bond_atom_site_label_2
_geom_bond_distance
_geom_bond_site_symmetry_2
_geom_bond_publ_flag
Co N3O2 2.033(4) . ?
Co N3O1 2.042(4) . ?
Co Br1 2.3853(10) . ?
Co Br2 2.3874(9) . ?
O1O1 C2O1 1.335(6) . ?
O1O1 C5O1 1.440(8) . ?
C2O1 N3O1 1.282(7) . ?
C2O1 C11 1.468(8) . ?
N3O1 C4O1 1.499(6) . ?
C4O1 C1B1 1.503(7) . ?
C4O1 C5O1 1.521(8) . ?
C1B1 C6B1 1.352(8) . ?
C1B1 C2B1 1.391(8) . ?
C2B1 C3B1 1.358(10) . ?
C3B1 C4B1 1.362(11) . ?
C4B1 C5B1 1.369(10) . ?
C5B1 C6B1 1.388(9) . ?
C11 C21 1.373(9) . ?
C11 C61 1.405(9) . ?
C21 C31 1.398(9) . ?
C31 C41 1.374(12) . ?
C31 C71 1.473(12) . ?
C41 C51 1.358(15) . ?
C51 C61 1.371(12) . ?
C71 O11 1.228(9) . ?
C71 N11 1.342(12) . ?
N11 C81 1.449(10) . ?
C81 C91 1.475(17) . ?
C81 C101 1.499(9) . ?
C101 O21 1.184(7) . ?
C101 O31 1.310(8) . ?
O31 C111 1.445(10) . ?
O1O2 C2O2 1.339(6) . ?
O1O2 C5O2 1.455(9) . ?
C2O2 N3O2 1.285(7) . ?
C2O2 C12 1.460(8) . ?
N3O2 C4O2 1.489(6) . ?
C4O2 C1B2 1.505(8) . ?
C4O2 C5O2 1.542(9) . ?
C1B2 C6B2 1.367(8) . ?
C1B2 C2B2 1.369(9) . ?
C2B2 C3B2 1.379(11) . ?
C3B2 C4B2 1.320(12) . ?
C4B2 C5B2 1.349(13) . ?
C5B2 C6B2 1.403(11) . ?
C12 C62 1.375(10) . ?
C12 C22 1.379(8) . ?
C22 C32 1.408(8) . ?
C32 C42 1.388(10) . ?
C32 C72 1.499(9) . ?
C42 C52 1.348(12) . ?
C52 C62 1.402(10) . ?
C72 O12 1.226(7) . ?
C72 N12 1.324(9) . ?
N12 C82 1.465(8) . ?
C82 C92 1.484(11) . ?
C82 C102 1.526(8) . ?
C102 O22 1.181(7) . ?
C102 O32 1.309(7) . ?
O32 C112 1.463(7) . ?
